data_4518682
loop_
_publ_author_name
'Liu, Ming-li'
'Shi, Quan'
'Liu, Lei-fang'
'Li, Wen-bo'

_publ_section_title
;
 Lanthanide-Aromatic Iminodiacetate Frameworks with Helical Tubes:
 Structure, Properties, and Low-Temperature Heat Capacity
;
_journal_issue 15
_journal_name_full 'ACS Omega'
_journal_page_first 10475
_journal_page_last 10485
_journal_paper_doi 10.1021/acsomega.1c01052
_journal_volume 6
_journal_year 2021
_chemical_absolute_configuration unk
_chemical_formula_sum 'C12 H14 Gd N O8'
_chemical_formula_weight 457.49
_space_group_crystal_system monoclinic
_space_group_IT_number 4
_space_group_name_Hall 'P 2yb'
_space_group_name_H-M_alt 'P 1 21 1'
_atom_sites_solution_hydrogens mixed
_audit_creation_method SHELXL-2018/3
_cell_angle_alpha 90
_cell_angle_beta 110.656(2)
_cell_angle_gamma 90
_cell_formula_units_Z 2
_cell_length_a 5.9855(7)
_cell_length_b 22.116(3)
_cell_length_c 6.1152(7)
_cell_measurement_reflns_used 764
_cell_measurement_temperature 273(2)
_cell_measurement_theta_max 20.03
_cell_measurement_theta_min 3.68
_cell_volume 757.46(16)
_computing_cell_refinement 'Bruker SMART'
_computing_data_collection 'Bruker SMART'
_computing_data_reduction 'Bruker SAINT'
_computing_molecular_graphics 'Bruker SHELXTL'
_computing_publication_material 'Bruker SHELXTL'
_computing_structure_refinement 'SHELXL-2018/3 (Sheldrick, 2018)'
_computing_structure_solution 'Bruker SHELXTL'
_diffrn_ambient_temperature 273(2)
_diffrn_measured_fraction_theta_full 1.000
_diffrn_measured_fraction_theta_max 1.000
_diffrn_measurement_device_type 'CCD area detector'
_diffrn_measurement_method 'phi and omega scans'
_diffrn_radiation_type MoK\a
_diffrn_radiation_wavelength 0.71073
_diffrn_reflns_av_R_equivalents 0.0534
_diffrn_reflns_av_unetI/netI 0.0881
_diffrn_reflns_Laue_measured_fraction_full 1.000
_diffrn_reflns_Laue_measured_fraction_max 1.000
_diffrn_reflns_limit_h_max 7
_diffrn_reflns_limit_h_min -6
_diffrn_reflns_limit_k_max 26
_diffrn_reflns_limit_k_min -26
_diffrn_reflns_limit_l_max 7
_diffrn_reflns_limit_l_min -7
_diffrn_reflns_number 4411
_diffrn_reflns_point_group_measured_fraction_full 0.979
_diffrn_reflns_point_group_measured_fraction_max 0.979
_diffrn_reflns_theta_full 25.019
_diffrn_reflns_theta_max 25.019
_diffrn_reflns_theta_min 1.842
_exptl_absorpt_coefficient_mu 4.416
_exptl_absorpt_correction_T_max 0.3512
_exptl_absorpt_correction_T_min 0.3071
_exptl_absorpt_correction_type multi-scan
_exptl_absorpt_process_details sadabs
_exptl_crystal_colour colorless
_exptl_crystal_density_diffrn 2.006
_exptl_crystal_description rectangle
_exptl_crystal_F_000 442
_exptl_crystal_size_max 0.350
_exptl_crystal_size_mid 0.320
_exptl_crystal_size_min 0.300
_refine_diff_density_max 1.684
_refine_diff_density_min -1.575
_refine_diff_density_rms 0.270
_refine_ls_abs_structure_details
; 
 Refined as an inversion twin. 
;
_refine_ls_abs_structure_Flack 0.48(6)
_refine_ls_extinction_method none
_refine_ls_goodness_of_fit_ref 1.010
_refine_ls_hydrogen_treatment constr
_refine_ls_matrix_type full
_refine_ls_number_parameters 189
_refine_ls_number_reflns 2614
_refine_ls_number_restraints 486
_refine_ls_restrained_S_all 0.950
_refine_ls_R_factor_all 0.0691
_refine_ls_R_factor_gt 0.0506
_refine_ls_shift/su_max 0.009
_refine_ls_shift/su_mean 0.000
_refine_ls_structure_factor_coef Fsqd
_refine_ls_weighting_details 'w=1/[\s^2^(Fo^2^)+(0.0435P)^2^+19.0242P] where P=(Fo^2^+2Fc^2^)/3'
_refine_ls_weighting_scheme calc
_refine_ls_wR_factor_gt 0.1167
_refine_ls_wR_factor_ref 0.1350
_reflns_Friedel_coverage 0.902
_reflns_Friedel_fraction_full 0.956
_reflns_Friedel_fraction_max 0.956
_reflns_number_gt 2178
_reflns_number_total 2614
_reflns_threshold_expression 'I > 2\s(I)'
_cod_data_source_file 5cif.cif
_cod_data_source_block 2_sq
_cod_original_cell_volume 757.46(15)
_cod_original_sg_symbol_H-M 'P 21'
_cod_database_code 4518682
_shelx_shelxl_version_number 2018/3
_shelx_space_group_comment
; 
The symmetry employed for this shelxl refinement is uniquely defined 
by the following loop, which should always be used as a source of 
symmetry information in preference to the above space-group names. 
They are only intended as comments. 
;
_shelx_estimated_absorpt_t_min 0.307
_shelx_estimated_absorpt_t_max 0.351

loop_
_space_group_symop_operation_xyz
'x, y, z'
'-x, y+1/2, -z'

loop_
_atom_site_label
_atom_site_type_symbol
_atom_site_fract_x
_atom_site_fract_y
_atom_site_fract_z
_atom_site_U_iso_or_equiv
_atom_site_adp_type
_atom_site_occupancy
_atom_site_site_symmetry_order
_atom_site_calc_flag
_atom_site_refinement_flags_posn
_atom_site_refinement_flags_adp
_atom_site_refinement_flags_occupancy
_atom_site_disorder_assembly
_atom_site_disorder_group
Gd1 Gd 0.17843(16) 0.53903(10) 0.15703(15) 0.0120(3) Uani 1 1 d . U . . .
N1 N 0.371(4) 0.4332(13) 0.349(4) 0.021(4) Uani 1 1 d D U . . .
O1 O 0.633(4) 0.1366(8) 0.825(3) 0.034(4) Uani 1 1 d . U . . .
O2 O 0.579(4) 0.1032(10) 0.470(4) 0.045(5) Uani 1 1 d . U . . .
O3 O 0.082(3) 0.5073(7) 0.486(3) 0.022(3) Uani 1 1 d . U . . .
O4 O 0.219(3) 0.4737(7) 0.845(3) 0.025(4) Uani 1 1 d . U . . .
O5 O 0.593(3) 0.5525(9) 0.226(3) 0.033(4) Uani 1 1 d . U . . .
O6 O 0.892(3) 0.4675(8) 0.210(3) 0.029(4) Uani 1 1 d . U . . .
O7 O -0.201(3) 0.5901(9) -0.008(3) 0.031(4) Uani 1 1 d . U . . .
H7C H -0.307304 0.594019 -0.143197 0.037 Uiso 1 1 d R U . . .
H7D H -0.267594 0.576889 0.083853 0.037 Uiso 1 1 d R U . . .
O8 O -0.006(4) 0.5895(8) -0.223(3) 0.035(5) Uani 1 1 d . U . . .
H8D H -0.008301 0.564637 -0.328923 0.042 Uiso 1 1 d R U . . .
H8E H 0.087559 0.618036 -0.225723 0.042 Uiso 1 1 d R U . . .
C1 C 0.446(4) 0.2028(7) 0.515(3) 0.034(5) Uani 1 1 d DG U . . .
C2 C 0.382(3) 0.2431(7) 0.664(3) 0.030(5) Uani 1 1 d DG U . . .
H2 H 0.397785 0.230828 0.814033 0.036 Uiso 1 1 calc R U . . .
C3 C 0.295(3) 0.3015(7) 0.587(3) 0.032(5) Uani 1 1 d G U . . .
H3 H 0.250530 0.326630 0.686660 0.038 Uiso 1 1 calc R U . . .
C4 C 0.275(4) 0.3227(7) 0.363(3) 0.033(5) Uani 1 1 d G U . . .
C5 C 0.326(4) 0.2795(7) 0.208(3) 0.040(5) Uani 1 1 d G U . . .
H5 H 0.292611 0.289749 0.051778 0.048 Uiso 1 1 calc R U . . .
C6 C 0.426(4) 0.2219(7) 0.290(3) 0.035(5) Uani 1 1 d G U . . .
H6 H 0.477455 0.197000 0.195233 0.042 Uiso 1 1 calc R U . . .
C7 C 0.569(7) 0.1443(18) 0.621(6) 0.031(6) Uani 1 1 d . U . . .
C8 C 0.191(5) 0.3863(12) 0.272(5) 0.033(5) Uani 1 1 d . U . . .
H8A H 0.130785 0.385249 0.102809 0.040 Uiso 1 1 calc R U . . .
H8B H 0.058351 0.397169 0.321060 0.040 Uiso 1 1 calc R U . . .
C9 C 0.440(4) 0.4487(13) 0.597(4) 0.029(5) Uani 1 1 d D U . . .
H9A H 0.573345 0.476475 0.638852 0.035 Uiso 1 1 calc R U . . .
H9B H 0.492358 0.412273 0.689754 0.035 Uiso 1 1 calc R U . . .
C10 C 0.240(4) 0.4771(10) 0.659(4) 0.024(5) Uani 1 1 d D U . . .
C11 C 0.580(4) 0.4179(9) 0.292(4) 0.024(4) Uani 1 1 d D U . . .
H11A H 0.533287 0.391165 0.157593 0.028 Uiso 1 1 calc R U . . .
H11B H 0.693970 0.396507 0.422417 0.028 Uiso 1 1 calc R U . . .
C12 C 0.696(4) 0.4735(9) 0.239(5) 0.025(4) Uani 1 1 d D U . . .

loop_
_atom_site_aniso_label
_atom_site_aniso_U_11
_atom_site_aniso_U_22
_atom_site_aniso_U_33
_atom_site_aniso_U_23
_atom_site_aniso_U_13
_atom_site_aniso_U_12
Gd1 0.0136(4) 0.0129(4) 0.0109(4) -0.0005(10) 0.0060(3) 0.0002(11)
N1 0.028(7) 0.016(7) 0.026(7) 0.005(7) 0.019(6) 0.005(7)
O1 0.047(9) 0.029(8) 0.024(8) 0.005(7) 0.011(8) -0.007(8)
O2 0.053(10) 0.037(9) 0.029(9) -0.005(8) -0.004(8) 0.009(9)
O3 0.020(7) 0.025(7) 0.019(7) 0.009(6) 0.005(6) 0.011(6)
O4 0.038(9) 0.019(8) 0.020(8) 0.001(7) 0.012(7) 0.007(7)
O5 0.028(7) 0.046(10) 0.030(7) -0.002(7) 0.016(6) 0.008(7)
O6 0.025(8) 0.024(8) 0.050(9) -0.002(8) 0.030(7) 0.001(7)
O7 0.029(10) 0.045(11) 0.013(9) 0.002(8) 0.001(8) -0.003(9)
O8 0.063(13) 0.026(9) 0.019(9) 0.002(8) 0.017(9) -0.004(9)
C1 0.038(9) 0.031(9) 0.031(9) -0.001(9) 0.011(8) -0.002(9)
C2 0.044(10) 0.029(9) 0.023(9) -0.002(8) 0.018(8) 0.004(8)
C3 0.035(9) 0.032(9) 0.029(9) -0.004(8) 0.012(8) 0.007(8)
C4 0.038(9) 0.027(8) 0.027(9) -0.002(8) 0.005(8) 0.005(8)
C5 0.051(10) 0.030(9) 0.035(9) -0.003(9) 0.012(9) 0.000(9)
C6 0.045(10) 0.027(9) 0.030(9) -0.002(8) 0.012(8) 0.009(8)
C7 0.051(12) 0.019(10) 0.026(11) -0.005(9) 0.017(10) 0.001(11)
C8 0.032(8) 0.023(8) 0.036(8) -0.008(8) 0.001(8) 0.008(8)
C9 0.021(8) 0.031(8) 0.031(8) -0.009(8) 0.003(7) 0.014(7)
C10 0.039(9) 0.015(8) 0.015(8) -0.006(8) 0.004(8) 0.000(8)
C11 0.025(8) 0.024(8) 0.024(8) -0.007(7) 0.012(7) 0.008(7)
C12 0.026(9) 0.018(8) 0.034(9) -0.004(8) 0.014(8) 0.007(8)

loop_
_atom_type_symbol
_atom_type_description
_atom_type_scat_dispersion_real
_atom_type_scat_dispersion_imag
_atom_type_scat_source
C C 0.0033 0.0016 'International Tables Vol C Tables 4.2.6.8 and 6.1.1.4'
H H 0.0000 0.0000 'International Tables Vol C Tables 4.2.6.8 and 6.1.1.4'
N N 0.0061 0.0033 'International Tables Vol C Tables 4.2.6.8 and 6.1.1.4'
O O 0.0106 0.0060 'International Tables Vol C Tables 4.2.6.8 and 6.1.1.4'
Gd Gd -0.1653 3.9035 'International Tables Vol C Tables 4.2.6.8 and 6.1.1.4'

loop_
_geom_angle_atom_site_label_1
_geom_angle_atom_site_label_2
_geom_angle_atom_site_label_3
_geom_angle
_geom_angle_site_symmetry_1
_geom_angle_site_symmetry_3
_geom_angle_publ_flag
O3 Gd1 O5 115.8(6) . . ?
O3 Gd1 O7 91.1(6) . . ?
O5 Gd1 O7 141.4(6) . . ?
O3 Gd1 O1 118.1(6) . 2_656 ?
O5 Gd1 O1 56.0(6) . 2_656 ?
O7 Gd1 O1 87.5(6) . 2_656 ?
O3 Gd1 O6 46.0(6) . 1_455 ?
O5 Gd1 O6 142.6(6) . 1_455 ?
O7 Gd1 O6 76.0(6) . 1_455 ?
O1 Gd1 O6 155.7(6) 2_656 1_455 ?
O3 Gd1 O8 140.1(6) . . ?
O5 Gd1 O8 101.7(6) . . ?
O7 Gd1 O8 49.4(6) . . ?
O1 Gd1 O8 71.7(6) 2_656 . ?
O6 Gd1 O8 108.5(7) 1_455 . ?
O3 Gd1 O4 126.7(6) . 1_554 ?
O5 Gd1 O4 80.2(6) . 1_554 ?
O7 Gd1 O4 106.5(6) . 1_554 ?
O1 Gd1 O4 112.6(6) 2_656 1_554 ?
O6 Gd1 O4 89.4(6) 1_455 1_554 ?
O8 Gd1 O4 70.8(6) . 1_554 ?
O3 Gd1 O2 69.7(6) . 2_656 ?
O5 Gd1 O2 64.0(7) . 2_656 ?
O7 Gd1 O2 105.0(7) . 2_656 ?
O1 Gd1 O2 51.4(6) 2_656 2_656 ?
O6 Gd1 O2 115.6(7) 1_455 2_656 ?
O8 Gd1 O2 119.9(6) . 2_656 ?
O4 Gd1 O2 143.7(7) 1_554 2_656 ?
O3 Gd1 N1 64.5(6) . . ?
O5 Gd1 N1 76.9(7) . . ?
O7 Gd1 N1 141.6(7) . . ?
O1 Gd1 N1 129.4(7) 2_656 . ?
O6 Gd1 N1 65.7(6) 1_455 . ?
O8 Gd1 N1 142.1(6) . . ?
O4 Gd1 N1 71.7(6) 1_554 . ?
O2 Gd1 N1 94.0(6) 2_656 . ?
O3 Gd1 C7 94.8(8) . 2_656 ?
O5 Gd1 C7 57.9(9) . 2_656 ?
O7 Gd1 C7 94.6(9) . 2_656 ?
O1 Gd1 C7 24.2(7) 2_656 2_656 ?
O6 Gd1 C7 138.4(8) 1_455 2_656 ?
O8 Gd1 C7 93.8(8) . 2_656 ?
O4 Gd1 C7 131.7(8) 1_554 2_656 ?
O2 Gd1 C7 27.3(7) 2_656 2_656 ?
N1 Gd1 C7 115.4(7) . 2_656 ?
C8 N1 C11 111(2) . . ?
C8 N1 C9 114(2) . . ?
C11 N1 C9 110.7(18) . . ?
C8 N1 Gd1 109.0(15) . . ?
C11 N1 Gd1 111.7(17) . . ?
C9 N1 Gd1 99.8(17) . . ?
C7 O1 Gd1 99(2) . 2_646 ?
C7 O2 Gd1 85.0(19) . 2_646 ?
C10 O3 Gd1 120.5(14) . . ?
C10 O4 Gd1 140.6(16) . 1_556 ?
C12 O5 Gd1 101.6(11) . . ?
C12 O6 Gd1 133.4(14) . 1_655 ?
Gd1 O7 H7C 136.6 . . ?
Gd1 O7 H7D 98.9 . . ?
H7C O7 H7D 108.2 . . ?
Gd1 O8 H8D 108.0 . . ?
Gd1 O8 H8E 106.1 . . ?
H8D O8 H8E 107.1 . . ?
C6 C1 C2 119.2 . . ?
C6 C1 C7 122.6(16) . . ?
C2 C1 C7 117.5(16) . . ?
C3 C2 C1 120.9 . . ?
C3 C2 H2 119.6 . . ?
C1 C2 H2 119.6 . . ?
C2 C3 C4 121.5 . . ?
C2 C3 H3 119.3 . . ?
C4 C3 H3 119.3 . . ?
C3 C4 C5 116.8 . . ?
C3 C4 C8 124.2(15) . . ?
C5 C4 C8 119.0(15) . . ?
C6 C5 C4 121.0 . . ?
C6 C5 H5 119.5 . . ?
C4 C5 H5 119.5 . . ?
C1 C6 C5 120.0 . . ?
C1 C6 H6 120.0 . . ?
C5 C6 H6 120.0 . . ?
O1 C7 O2 124(4) . . ?
O1 C7 C1 120(3) . . ?
O2 C7 C1 115(3) . . ?
O1 C7 Gd1 57.1(19) . 2_646 ?
O2 C7 Gd1 67.7(18) . 2_646 ?
C1 C7 Gd1 176(2) . 2_646 ?
N1 C8 C4 115(2) . . ?
N1 C8 H8A 108.4 . . ?
C4 C8 H8A 108.4 . . ?
N1 C8 H8B 108.4 . . ?
C4 C8 H8B 108.4 . . ?
H8A C8 H8B 107.5 . . ?
N1 C9 C10 113.5(19) . . ?
N1 C9 H9A 108.9 . . ?
C10 C9 H9A 108.9 . . ?
N1 C9 H9B 108.9 . . ?
C10 C9 H9B 108.9 . . ?
H9A C9 H9B 107.7 . . ?
O4 C10 O3 121(2) . . ?
O4 C10 C9 125(2) . . ?
O3 C10 C9 114(2) . . ?
N1 C11 C12 111(2) . . ?
N1 C11 H11A 109.3 . . ?
C12 C11 H11A 109.3 . . ?
N1 C11 H11B 109.3 . . ?
C12 C11 H11B 109.3 . . ?
H11A C11 H11B 108.0 . . ?
O6 C12 C11 118.1(19) . . ?
O6 C12 O5 114.2(16) . . ?
C11 C12 O5 127.6(17) . . ?

loop_
_geom_bond_atom_site_label_1
_geom_bond_atom_site_label_2
_geom_bond_distance
_geom_bond_site_symmetry_2
_geom_bond_publ_flag
Gd1 O3 2.384(17) . ?
Gd1 O5 2.385(17) . ?
Gd1 O7 2.415(18) . ?
Gd1 O1 2.419(19) 2_656 ?
Gd1 O6 2.435(16) 1_455 ?
Gd1 O8 2.459(18) . ?
Gd1 O4 2.474(16) 1_554 ?
Gd1 O2 2.64(2) 2_656 ?
Gd1 N1 2.69(3) . ?
Gd1 C7 2.85(4) 2_656 ?
N1 C8 1.45(4) . ?
N1 C11 1.454(14) . ?
N1 C9 1.465(14) . ?
O1 C7 1.18(4) . ?
O2 C7 1.31(4) . ?
O3 C10 1.33(3) . ?
O4 C10 1.18(3) . ?
O5 C12 1.84(3) . ?
O6 C12 1.25(3) . ?
O7 H7C 0.8496 . ?
O7 H7D 0.8497 . ?
O8 H8D 0.8491 . ?
O8 H8E 0.8495 . ?
C1 C6 1.400(9) . ?
C1 C2 1.422(9) . ?
C1 C7 1.52(4) . ?
C2 C3 1.408(9) . ?
C2 H2 0.9300 . ?
C3 C4 1.413(9) . ?
C3 H3 0.9300 . ?
C4 C5 1.453(9) . ?
C4 C8 1.53(3) . ?
C5 C6 1.422(9) . ?
C5 H5 0.9300 . ?
C6 H6 0.9300 . ?
C8 H8A 0.9700 . ?
C8 H8B 0.9700 . ?
C9 C10 1.514(14) . ?
C9 H9A 0.9700 . ?
C9 H9B 0.9700 . ?
C11 C12 1.505(14) . ?
C11 H11A 0.9700 . ?
C11 H11B 0.9700 . ?

loop_
_geom_hbond_atom_site_label_D
_geom_hbond_atom_site_label_H
_geom_hbond_atom_site_label_A
_geom_hbond_distance_DH
_geom_hbond_distance_HA
_geom_hbond_distance_DA
_geom_hbond_angle_DHA
_geom_hbond_site_symmetry_A
_geom_hbond_publ_flag
C8 H8B O6 0.97 1.84 2.47(3) 119.3 1_455 yes
C8 H8B O3 0.97 2.62 3.15(3) 114.2 . yes
O8 H8D O4 0.85 2.45 2.86(3) 110.2 1_554 yes
O8 H8D O3 0.85 1.90 2.73(2) 163.5 1_554 yes
O7 H7D O5 0.85 1.50 2.35(2) 174.3 1_455 yes
O7 H7C O2 0.85 2.09 2.94(3) 177.9 2 yes

loop_
_geom_torsion_atom_site_label_1
_geom_torsion_atom_site_label_2
_geom_torsion_atom_site_label_3
_geom_torsion_atom_site_label_4
_geom_torsion
_geom_torsion_site_symmetry_1
_geom_torsion_site_symmetry_2
_geom_torsion_site_symmetry_3
_geom_torsion_site_symmetry_4
_geom_torsion_publ_flag
C6 C1 C2 C3 1.0 . . . . ?
C7 C1 C2 C3 172(2) . . . . ?
C1 C2 C3 C4 -1.7 . . . . ?
C2 C3 C4 C5 5.6 . . . . ?
C2 C3 C4 C8 -178(2) . . . . ?
C3 C4 C5 C6 -9.1 . . . . ?
C8 C4 C5 C6 174(2) . . . . ?
C2 C1 C6 C5 -4.4 . . . . ?
C7 C1 C6 C5 -175(2) . . . . ?
C4 C5 C6 C1 8.7 . . . . ?
Gd1 O1 C7 O2 9(4) 2_646 . . . ?
Gd1 O1 C7 C1 -177(3) 2_646 . . . ?
Gd1 O2 C7 O1 -8(4) 2_646 . . . ?
Gd1 O2 C7 C1 177(3) 2_646 . . . ?
C6 C1 C7 O1 162(3) . . . . ?
C2 C1 C7 O1 -9(4) . . . . ?
C6 C1 C7 O2 -23(4) . . . . ?
C2 C1 C7 O2 166(2) . . . . ?
C11 N1 C8 C4 55(3) . . . . ?
C9 N1 C8 C4 -71(3) . . . . ?
Gd1 N1 C8 C4 178.7(16) . . . . ?
C3 C4 C8 N1 81(3) . . . . ?
C5 C4 C8 N1 -103(2) . . . . ?
C8 N1 C9 C10 -66(3) . . . . ?
C11 N1 C9 C10 168(2) . . . . ?
Gd1 N1 C9 C10 51(3) . . . . ?
Gd1 O4 C10 O3 -56(4) 1_556 . . . ?
Gd1 O4 C10 C9 125(3) 1_556 . . . ?
Gd1 O3 C10 O4 161.8(18) . . . . ?
Gd1 O3 C10 C9 -18(3) . . . . ?
N1 C9 C10 O4 151(3) . . . . ?
N1 C9 C10 O3 -28(3) . . . . ?
C8 N1 C11 C12 147(2) . . . . ?
C9 N1 C11 C12 -85(3) . . . . ?
Gd1 N1 C11 C12 25(2) . . . . ?
Gd1 O6 C12 C11 -173.4(16) 1_655 . . . ?
Gd1 O6 C12 O5 3(3) 1_655 . . . ?
N1 C11 C12 O6 173(2) . . . . ?
N1 C11 C12 O5 -3(3) . . . . ?
Gd1 O5 C12 O6 161.5(19) . . . . ?
Gd1 O5 C12 C11 -22(3) . . . . ?
